data_1504572
loop_
_publ_author_name
'Deng, Qing-Hai'
'Xu, Hai-Wei'
'Yuen, Angella Wing-Hoi'
'Xu, Zhen-Jiang'
'Che, Chi-Ming'

_publ_section_title
;
 Ruthenium-catalyzed one-pot carbenoid N-H insertion reactions and
 diastereoselective synthesis of prolines.
;
_journal_issue 8
_journal_name_full 'Organic letters'
_journal_page_first 1529
_journal_page_last 1532
_journal_paper_doi 10.1021/ol800087p
_journal_volume 10
_journal_year 2008
_chemical_formula_sum 'C19 H20 Br N O3'
_chemical_formula_weight 390.27
_chemical_name_systematic
; 
 ? 
;
_space_group_IT_number 14
_symmetry_cell_setting monoclinic
_symmetry_space_group_name_Hall '-P 2ybc'
_symmetry_space_group_name_H-M 'P 1 21/c 1'
_atom_sites_solution_hydrogens geom
_atom_sites_solution_primary direct
_atom_sites_solution_secondary difmap
_audit_creation_method SHELXL-97
_cell_angle_alpha 90.00
_cell_angle_beta 109.742(2)
_cell_angle_gamma 90.00
_cell_formula_units_Z 4
_cell_length_a 12.0515(13)
_cell_length_b 13.3613(15)
_cell_length_c 12.2294(13)
_cell_measurement_reflns_used 2720
_cell_measurement_temperature 293(2)
_cell_measurement_theta_max 47.593
_cell_measurement_theta_min 4.671
_cell_volume 1853.5(4)
_computing_cell_refinement 'Bruker SMART'
_computing_data_collection 'Bruker SMART'
_computing_data_reduction 'Bruker SHELXTL'
_computing_molecular_graphics 'Bruker SHELXTL'
_computing_publication_material 'Bruker SHELXTL'
_computing_structure_refinement 'SHELXL-97 (Sheldrick, 1997)'
_computing_structure_solution 'SHELXS-97 (Sheldrick, 1990)'
_diffrn_ambient_temperature 293(2)
_diffrn_measured_fraction_theta_full 0.996
_diffrn_measured_fraction_theta_max 0.996
_diffrn_measurement_device_type 'CCD area detector'
_diffrn_measurement_method 'phi and omega scans'
_diffrn_radiation_monochromator graphite
_diffrn_radiation_source 'fine-focus sealed tube'
_diffrn_radiation_type MoK\a
_diffrn_radiation_wavelength 0.71073
_diffrn_reflns_av_R_equivalents 0.0510
_diffrn_reflns_av_sigmaI/netI 0.0707
_diffrn_reflns_limit_h_max 8
_diffrn_reflns_limit_h_min -15
_diffrn_reflns_limit_k_max 17
_diffrn_reflns_limit_k_min -17
_diffrn_reflns_limit_l_max 15
_diffrn_reflns_limit_l_min -15
_diffrn_reflns_number 10634
_diffrn_reflns_theta_full 27.00
_diffrn_reflns_theta_max 27.00
_diffrn_reflns_theta_min 1.80
_exptl_absorpt_coefficient_mu 2.233
_exptl_absorpt_correction_T_max 1.00000
_exptl_absorpt_correction_T_min 0.65701
_exptl_absorpt_correction_type empirical
_exptl_absorpt_process_details sadabs
_exptl_crystal_colour colorless
_exptl_crystal_density_diffrn 1.399
_exptl_crystal_density_method 'not measured'
_exptl_crystal_description prismatic
_exptl_crystal_F_000 800
_exptl_crystal_size_max 0.488
_exptl_crystal_size_mid 0.427
_exptl_crystal_size_min 0.312
_refine_diff_density_max 0.442
_refine_diff_density_min -0.424
_refine_diff_density_rms 0.062
_refine_ls_extinction_coef 0.0115(7)
_refine_ls_extinction_expression Fc^*^=kFc[1+0.001xFc^2^\l^3^/sin(2\q)]^-1/4^
_refine_ls_extinction_method SHELXL
_refine_ls_goodness_of_fit_ref 0.838
_refine_ls_hydrogen_treatment constr
_refine_ls_matrix_type full
_refine_ls_number_parameters 220
_refine_ls_number_reflns 4035
_refine_ls_number_restraints 0
_refine_ls_restrained_S_all 0.838
_refine_ls_R_factor_all 0.0712
_refine_ls_R_factor_gt 0.0396
_refine_ls_shift/su_max 0.002
_refine_ls_shift/su_mean 0.000
_refine_ls_structure_factor_coef Fsqd
_refine_ls_weighting_details 'calc w=1/[\s^2^(Fo^2^)+(0.0414P)^2^+0.0000P] where P=(Fo^2^+2Fc^2^)/3'
_refine_ls_weighting_scheme calc
_refine_ls_wR_factor_gt 0.0802
_refine_ls_wR_factor_ref 0.0859
_reflns_number_gt 2356
_reflns_number_total 4035
_reflns_threshold_expression >2sigma(I)
_cod_data_source_file ol800087p-file007.cif
_cod_data_source_block cd27358
_cod_depositor_comments
;
The following automatic conversions were performed:

'_symmetry_cell_setting' value 'Monoclinic' changed to 'monoclinic'
according to /home/saulius/struct/CIF-dictionaries/cif_core.dic
dictionary named 'cif_core.dic' version 2.4.1 from 2010-06-29.

Automatic conversion script
Id: cif_fix_values 1715 2011-07-08 13:25:40Z adriana 
;
_cod_original_cell_volume 1853.5(3)
_cod_original_sg_symbol_H-M P2(1)/c
_cod_database_code 1504572

loop_
_symmetry_equiv_pos_as_xyz
'x, y, z'
'-x, y+1/2, -z+1/2'
'-x, -y, -z'
'x, -y-1/2, z-1/2'

loop_
_atom_site_label
_atom_site_type_symbol
_atom_site_fract_x
_atom_site_fract_y
_atom_site_fract_z
_atom_site_U_iso_or_equiv
_atom_site_adp_type
_atom_site_occupancy
_atom_site_symmetry_multiplicity
_atom_site_calc_flag
_atom_site_refinement_flags
Br1 Br 0.87398(3) 1.16603(2) 0.27929(3) 0.07224(16) Uani 1 1 d .
O1 O 0.87143(16) 1.09179(14) 0.92352(15) 0.0664(5) Uani 1 1 d .
O2 O 0.70140(15) 1.02568(13) 0.81206(15) 0.0604(5) Uani 1 1 d .
O3 O 0.89067(16) 0.86191(15) 0.97776(14) 0.0645(5) Uani 1 1 d .
H3 H 0.9551 0.8811 1.0213 0.097 Uiso 1 1 calc R
N1 N 0.81352(15) 0.92888(13) 0.67858(15) 0.0365(4) Uani 1 1 d .
C1 C 0.8929(2) 0.85498(18) 0.8636(2) 0.0478(6) Uani 1 1 d .
H1 H 0.9670 0.8237 0.8652 0.057 Uiso 1 1 calc R
C2 C 0.7908(2) 0.79372(19) 0.7883(2) 0.0506(7) Uani 1 1 d .
H2A H 0.7198 0.8086 0.8058 0.061 Uiso 1 1 calc R
H2B H 0.8076 0.7228 0.8002 0.061 Uiso 1 1 calc R
C3 C 0.7764(2) 0.82352(16) 0.6646(2) 0.0399(6) Uani 1 1 d .
H3A H 0.8309 0.7846 0.6375 0.048 Uiso 1 1 calc R
C4 C 0.87755(19) 0.95604(17) 0.79810(18) 0.0401(6) Uani 1 1 d .
H4 H 0.9554 0.9815 0.8033 0.048 Uiso 1 1 calc R
C5 C 0.8172(2) 1.03244(19) 0.8514(2) 0.0473(6) Uani 1 1 d .
C6 C 0.6376(3) 1.0972(3) 0.8590(3) 0.0834(10) Uani 1 1 d .
H6A H 0.6619 1.1650 0.8500 0.100 Uiso 1 1 calc R
H6B H 0.6536 1.0846 0.9411 0.100 Uiso 1 1 calc R
C7 C 0.5096(3) 1.0839(3) 0.7932(3) 0.0903(10) Uani 1 1 d .
H7A H 0.4949 1.0964 0.7122 0.116 Uiso 1 1 calc R
H7B H 0.4648 1.1301 0.8217 0.116 Uiso 1 1 calc R
H7C H 0.4866 1.0167 0.8032 0.116 Uiso 1 1 calc R
C8 C 0.6517(2) 0.80798(17) 0.58311(19) 0.0407(6) Uani 1 1 d .
C9 C 0.5621(2) 0.8712(2) 0.5845(2) 0.0572(7) Uani 1 1 d .
H9 H 0.5795 0.9270 0.6327 0.069 Uiso 1 1 calc R
C10 C 0.4471(3) 0.8534(2) 0.5159(3) 0.0758(9) Uani 1 1 d .
H10 H 0.3873 0.8959 0.5192 0.091 Uiso 1 1 calc R
C11 C 0.4219(3) 0.7733(3) 0.4434(3) 0.0810(10) Uani 1 1 d .
H11 H 0.3444 0.7612 0.3965 0.097 Uiso 1 1 calc R
C12 C 0.5089(3) 0.7105(3) 0.4388(3) 0.0774(9) Uani 1 1 d .
H12 H 0.4908 0.6562 0.3882 0.093 Uiso 1 1 calc R
C13 C 0.6241(3) 0.72700(19) 0.5087(2) 0.0571(7) Uani 1 1 d .
H13 H 0.6832 0.6835 0.5057 0.069 Uiso 1 1 calc R
C14 C 0.82955(18) 0.98302(16) 0.58847(19) 0.0351(5) Uani 1 1 d .
C15 C 0.8051(2) 0.94136(17) 0.4783(2) 0.0468(6) Uani 1 1 d .
H15 H 0.7793 0.8754 0.4656 0.056 Uiso 1 1 calc R
C16 C 0.8182(2) 0.99569(19) 0.3881(2) 0.0515(7) Uani 1 1 d .
H16 H 0.8015 0.9666 0.3152 0.062 Uiso 1 1 calc R
C17 C 0.8558(2) 1.09247(18) 0.4058(2) 0.0459(6) Uani 1 1 d .
C18 C 0.8796(2) 1.13651(18) 0.5116(2) 0.0499(7) Uani 1 1 d .
H18 H 0.9037 1.2030 0.5223 0.060 Uiso 1 1 calc R
C19 C 0.8677(2) 1.08196(18) 0.6027(2) 0.0455(6) Uani 1 1 d .
H19 H 0.8855 1.1120 0.6753 0.055 Uiso 1 1 calc R

loop_
_atom_site_aniso_label
_atom_site_aniso_U_11
_atom_site_aniso_U_22
_atom_site_aniso_U_33
_atom_site_aniso_U_23
_atom_site_aniso_U_13
_atom_site_aniso_U_12
Br1 0.0806(3) 0.0721(2) 0.0746(2) 0.03244(16) 0.04015(19) 0.00987(17)
O1 0.0607(12) 0.0732(13) 0.0570(12) -0.0240(10) 0.0089(10) -0.0053(11)
O2 0.0417(11) 0.0731(13) 0.0651(12) -0.0225(9) 0.0163(10) 0.0070(9)
O3 0.0611(13) 0.0903(14) 0.0384(10) 0.0111(10) 0.0117(9) -0.0066(11)
N1 0.0378(11) 0.0351(11) 0.0360(11) -0.0003(8) 0.0116(9) -0.0042(9)
C1 0.0444(15) 0.0551(16) 0.0425(14) 0.0103(12) 0.0129(12) 0.0071(13)
C2 0.0552(17) 0.0459(15) 0.0494(15) 0.0112(12) 0.0159(14) -0.0023(13)
C3 0.0416(14) 0.0346(13) 0.0457(14) 0.0024(10) 0.0175(12) 0.0016(11)
C4 0.0291(13) 0.0489(14) 0.0393(14) -0.0010(11) 0.0077(11) -0.0001(11)
C5 0.0453(17) 0.0521(16) 0.0399(14) -0.0005(12) 0.0086(13) 0.0029(13)
C6 0.071(2) 0.099(3) 0.085(2) -0.0287(19) 0.0320(19) 0.0214(19)
C7 0.067(2) 0.099(3) 0.115(3) -0.009(2) 0.043(2) 0.026(2)
C8 0.0442(15) 0.0396(13) 0.0392(14) 0.0015(11) 0.0152(12) -0.0072(12)
C9 0.0473(17) 0.0522(16) 0.0658(18) -0.0093(14) 0.0110(14) -0.0035(14)
C10 0.0472(19) 0.078(2) 0.091(2) -0.0045(19) 0.0096(18) -0.0037(17)
C11 0.059(2) 0.096(3) 0.073(2) -0.005(2) 0.0035(18) -0.030(2)
C12 0.087(3) 0.072(2) 0.069(2) -0.0252(17) 0.021(2) -0.034(2)
C13 0.065(2) 0.0519(17) 0.0599(17) -0.0104(13) 0.0276(16) -0.0087(15)
C14 0.0288(13) 0.0347(13) 0.0420(13) 0.0019(10) 0.0122(11) 0.0009(10)
C15 0.0620(17) 0.0352(13) 0.0488(15) -0.0029(11) 0.0261(13) -0.0048(12)
C16 0.0665(18) 0.0494(15) 0.0431(14) -0.0017(12) 0.0246(13) -0.0010(14)
C17 0.0451(15) 0.0449(15) 0.0512(16) 0.0157(12) 0.0209(13) 0.0054(13)
C18 0.0508(16) 0.0397(14) 0.0567(17) 0.0035(12) 0.0151(14) -0.0092(12)
C19 0.0442(15) 0.0444(15) 0.0436(14) -0.0042(11) 0.0093(12) -0.0069(12)

loop_
_atom_type_symbol
_atom_type_description
_atom_type_scat_dispersion_real
_atom_type_scat_dispersion_imag
_atom_type_scat_source
C C 0.0033 0.0016 'International Tables Vol C Tables 4.2.6.8 and 6.1.1.4'
H H 0.0000 0.0000 'International Tables Vol C Tables 4.2.6.8 and 6.1.1.4'
O O 0.0106 0.0060 'International Tables Vol C Tables 4.2.6.8 and 6.1.1.4'
N N 0.0061 0.0033 'International Tables Vol C Tables 4.2.6.8 and 6.1.1.4'
Br Br -0.2901 2.4595 'International Tables Vol C Tables 4.2.6.8 and 6.1.1.4'

loop_
_geom_angle_atom_site_label_1
_geom_angle_atom_site_label_2
_geom_angle_atom_site_label_3
_geom_angle
C5 O2 C6 116.4(2)
C1 O3 H3 109.5
C14 N1 C4 120.10(18)
C14 N1 C3 121.79(18)
C4 N1 C3 113.23(16)
O3 C1 C2 110.9(2)
O3 C1 C4 114.6(2)
C2 C1 C4 103.14(18)
O3 C1 H1 109.3
C2 C1 H1 109.3
C4 C1 H1 109.3
C1 C2 C3 105.18(19)
C1 C2 H2A 110.7
C3 C2 H2A 110.7
C1 C2 H2B 110.7
C3 C2 H2B 110.7
H2A C2 H2B 108.8
N1 C3 C8 113.86(18)
N1 C3 C2 102.00(18)
C8 C3 C2 112.06(19)
N1 C3 H3A 109.6
C8 C3 H3A 109.6
C2 C3 H3A 109.6
N1 C4 C5 115.56(18)
N1 C4 C1 103.49(17)
C5 C4 C1 110.72(19)
N1 C4 H4 108.9
C5 C4 H4 108.9
C1 C4 H4 108.9
O1 C5 O2 124.1(2)
O1 C5 C4 122.5(2)
O2 C5 C4 113.5(2)
O2 C6 C7 107.2(2)
O2 C6 H6A 110.3
C7 C6 H6A 110.3
O2 C6 H6B 110.3
C7 C6 H6B 110.3
H6A C6 H6B 108.5
C6 C7 H7A 109.5
C6 C7 H7B 109.5
H7A C7 H7B 109.5
C6 C7 H7C 109.5
H7A C7 H7C 109.5
H7B C7 H7C 109.5
C9 C8 C13 118.2(2)
C9 C8 C3 121.2(2)
C13 C8 C3 120.5(2)
C8 C9 C10 121.3(3)
C8 C9 H9 119.4
C10 C9 H9 119.4
C11 C10 C9 119.4(3)
C11 C10 H10 120.3
C9 C10 H10 120.3
C10 C11 C12 120.6(3)
C10 C11 H11 119.7
C12 C11 H11 119.7
C11 C12 C13 120.3(3)
C11 C12 H12 119.9
C13 C12 H12 119.9
C12 C13 C8 120.2(3)
C12 C13 H13 119.9
C8 C13 H13 119.9
N1 C14 C19 121.7(2)
N1 C14 C15 121.29(19)
C19 C14 C15 117.0(2)
C16 C15 C14 121.4(2)
C16 C15 H15 119.3
C14 C15 H15 119.3
C17 C16 C15 119.7(2)
C17 C16 H16 120.2
C15 C16 H16 120.2
C18 C17 C16 120.9(2)
C18 C17 Br1 120.22(18)
C16 C17 Br1 118.85(19)
C17 C18 C19 119.6(2)
C17 C18 H18 120.2
C19 C18 H18 120.2
C18 C19 C14 121.4(2)
C18 C19 H19 119.3
C14 C19 H19 119.3

loop_
_geom_bond_atom_site_label_1
_geom_bond_atom_site_label_2
_geom_bond_distance
Br1 C17 1.907(2)
O1 C5 1.201(3)
O2 C5 1.317(3)
O2 C6 1.460(3)
O3 C1 1.408(3)
O3 H3 0.8200
N1 C14 1.385(3)
N1 C4 1.450(3)
N1 C3 1.470(3)
C1 C2 1.506(3)
C1 C4 1.549(3)
C1 H1 0.9800
C2 C3 1.517(3)
C2 H2A 0.9700
C2 H2B 0.9700
C3 C8 1.510(3)
C3 H3A 0.9800
C4 C5 1.522(3)
C4 H4 0.9800
C6 C7 1.490(4)
C6 H6A 0.9700
C6 H6B 0.9700
C7 H7A 0.9600
C7 H7B 0.9600
C7 H7C 0.9600
C8 C9 1.375(3)
C8 C13 1.380(3)
C9 C10 1.376(4)
C9 H9 0.9300
C10 C11 1.357(4)
C10 H10 0.9300
C11 C12 1.359(4)
C11 H11 0.9300
C12 C13 1.380(4)
C12 H12 0.9300
C13 H13 0.9300
C14 C19 1.391(3)
C14 C15 1.394(3)
C15 C16 1.374(3)
C15 H15 0.9300
C16 C17 1.363(3)
C16 H16 0.9300
C17 C18 1.360(3)
C18 C19 1.380(3)
C18 H18 0.9300
C19 H19 0.9300

loop_
_geom_hbond_atom_site_label_D
_geom_hbond_atom_site_label_H
_geom_hbond_atom_site_label_A
_geom_hbond_distance_DH
_geom_hbond_distance_HA
_geom_hbond_distance_DA
_geom_hbond_angle_DHA
_geom_hbond_site_symmetry_A
O3 H3 O1 0.82 2.00 2.779(3) 158.0 3_777

loop_
_geom_torsion_atom_site_label_1
_geom_torsion_atom_site_label_2
_geom_torsion_atom_site_label_3
_geom_torsion_atom_site_label_4
_geom_torsion
O3 C1 C2 C3 159.4(2)
C4 C1 C2 C3 36.3(2)
C14 N1 C3 C8 -68.0(3)
C4 N1 C3 C8 136.77(19)
C14 N1 C3 C2 171.10(19)
C4 N1 C3 C2 15.8(2)
C1 C2 C3 N1 -32.0(2)
C1 C2 C3 C8 -154.2(2)
C14 N1 C4 C5 89.2(2)
C3 N1 C4 C5 -115.0(2)
C14 N1 C4 C1 -149.57(19)
C3 N1 C4 C1 6.1(2)
O3 C1 C4 N1 -146.4(2)
C2 C1 C4 N1 -25.8(2)
O3 C1 C4 C5 -22.0(3)
C2 C1 C4 C5 98.6(2)
C6 O2 C5 O1 1.2(4)
C6 O2 C5 C4 -179.7(2)
N1 C4 C5 O1 -148.0(2)
C1 C4 C5 O1 94.8(3)
N1 C4 C5 O2 32.9(3)
C1 C4 C5 O2 -84.3(2)
C5 O2 C6 C7 173.6(2)
N1 C3 C8 C9 -41.2(3)
C2 C3 C8 C9 73.9(3)
N1 C3 C8 C13 141.7(2)
C2 C3 C8 C13 -103.2(3)
C13 C8 C9 C10 1.6(4)
C3 C8 C9 C10 -175.6(3)
C8 C9 C10 C11 -1.6(5)
C9 C10 C11 C12 0.4(5)
C10 C11 C12 C13 0.6(5)
C11 C12 C13 C8 -0.6(4)
C9 C8 C13 C12 -0.5(4)
C3 C8 C13 C12 176.7(2)
C4 N1 C14 C19 -24.7(3)
C3 N1 C14 C19 -178.3(2)
C4 N1 C14 C15 157.0(2)
C3 N1 C14 C15 3.4(3)
N1 C14 C15 C16 178.4(2)
C19 C14 C15 C16 0.1(4)
C14 C15 C16 C17 0.0(4)
C15 C16 C17 C18 -0.6(4)
C15 C16 C17 Br1 179.72(19)
C16 C17 C18 C19 1.3(4)
Br1 C17 C18 C19 -179.09(19)
C17 C18 C19 C14 -1.3(4)
N1 C14 C19 C18 -177.8(2)
C15 C14 C19 C18 0.6(3)
